data_1509115
loop_
_publ_author_name
'Lal, H.B.'

_publ_section_title
;
 Structural and magnetic studies of the alloy system Gd Inx Ag1-x
;
_journal_name_full 'Journal of Magnetism and Magnetic Materials'
_journal_page_first 192
_journal_page_last 200
_journal_paper_doi 10.1016/0304-8853(82)90197-4
_journal_volume 30
_journal_year 1982
_chemical_formula_sum 'Ag0.4 Gd In0.6'
_chemical_name_systematic 'Silver gadolinium indium (2/5/3)'
_space_group_IT_number 123
_symmetry_space_group_name_Hall '-P 4 2'
_symmetry_space_group_name_H-M 'P 4/m m m'
_cell_angle_alpha 90
_cell_angle_beta 90
_cell_angle_gamma 90
_cell_formula_units_Z 1
_cell_length_a 3.742
_cell_length_b 3.742
_cell_length_c 3.711
_cell_volume 51.964
_citation_journal_id_ASTM JMMMDC
_cod_data_source_file silver0-1_80.cif
_cod_data_source_block Ag0.4Gd1In0.6
_cod_original_cell_volume 51.96352
_cod_original_formula_sum 'Ag0.4 Gd1 In0.6'
_cod_database_code 1509115

loop_
_symmetry_equiv_pos_as_xyz
x,y,z
-y,x,z
-x,-y,z
y,-x,z
x,-y,-z
y,x,-z
-x,y,-z
-y,-x,-z
-x,-y,-z
y,-x,-z
x,y,-z
-y,x,-z
-x,y,z
-y,-x,z
x,-y,z
y,x,z

loop_
_atom_site_label
_atom_site_type_symbol
_atom_site_fract_x
_atom_site_fract_y
_atom_site_fract_z
_atom_site_occupancy
Ag1 Ag 0.5 0.5 0.5 0.4
Gd1 Gd 0 0 0 1
In1 In 0.5 0.5 0.5 0.6
